data_2022807
loop_
_publ_author_name
'Setshedi, Itumeleng B.'
'Lemmerer, Andreas'
'Smith, Mark G.'

_publ_section_title
;
 Co-crystallization of N&#x2032;-benzylidenepyridine-4-carbohydrazide and
 benzoic acid via autoxidation of benzaldehyde
;
_journal_coeditor_code EX2072
_journal_issue 8
_journal_name_full 'Acta Crystallographica Section E Crystallographic Communications'
_journal_paper_doi 10.1107/S2056989023005698
_journal_volume 79
_journal_year 2023
_chemical_formula_iupac 'C13 H11 N3 O, C7 H6 O2'
_chemical_formula_moiety 'C13 H11 N3 O, C7 H6 O2'
_chemical_formula_sum 'C20 H17 N3 O3'
_chemical_formula_weight 347.36
_chemical_name_systematic
;
<i>N</i>'-[(2-methylphenyl)methylidene]pyridine-4-carbohydrazide; benzoic acid
;
_space_group_crystal_system orthorhombic
_space_group_IT_number 61
_space_group_name_Hall '-P 2ac 2ab'
_space_group_name_H-M_alt 'P b c a'
_atom_sites_solution_hydrogens mixed
_atom_sites_solution_primary dual
_atom_sites_solution_secondary dual
_audit_conform_dict_name cif_core.dic
_audit_conform_dict_version 2.4.5
_audit_creation_method 'WinGX routine CIF_UPDATE'
_cell_angle_alpha 90
_cell_angle_beta 90
_cell_angle_gamma 90
_cell_formula_units_Z 8
_cell_length_a 11.7044(17)
_cell_length_b 7.8531(10)
_cell_length_c 38.253(5)
_cell_measurement_reflns_used 9857
_cell_measurement_temperature 173(2)
_cell_measurement_theta_max 28.1
_cell_measurement_theta_min 2.75
_cell_volume 3516.1(8)
_computing_cell_refinement
;
SAINT-Plus (Bruker, 2016)
;
_computing_data_collection
;
APEX3 (Bruker, 2016)
;
_computing_data_reduction
;
SAINT-Plus and XPREP (Bruker 2016)
;
_computing_molecular_graphics
;
ORTEP-3 for Windows (Farrugia, 2012)
;
_computing_publication_material
;
WinGX (Farrugia, 2012)
;
_computing_structure_refinement
;
<i>SHELXL2019/2</i> (Sheldrick, 2015b)
;
_computing_structure_solution
;
<i>SHELXT2014</i> (Sheldrick, 2015a)
;
_diffrn_ambient_temperature 173(2)
_diffrn_measured_fraction_theta_full 0.996
_diffrn_measured_fraction_theta_max 0.997
_diffrn_measurement_device_type 'Bruker D8 Venture Microfocus with Photon III CCD area-detector'
_diffrn_measurement_method '\w scans'
_diffrn_radiation_monochromator graphite
_diffrn_radiation_probe x-ray
_diffrn_radiation_type MoK\a
_diffrn_radiation_wavelength 0.71073
_diffrn_reflns_av_R_equivalents 0.0356
_diffrn_reflns_av_unetI/netI 0.014
_diffrn_reflns_limit_h_max 15
_diffrn_reflns_limit_h_min -15
_diffrn_reflns_limit_k_max 10
_diffrn_reflns_limit_k_min -8
_diffrn_reflns_limit_l_max 50
_diffrn_reflns_limit_l_min -49
_diffrn_reflns_number 73794
_diffrn_reflns_theta_full 25.242
_diffrn_reflns_theta_max 27.996
_diffrn_reflns_theta_min 3.169
_diffrn_standards_number 0
_exptl_absorpt_coefficient_mu 0.09
_exptl_absorpt_correction_T_max 0.7457
_exptl_absorpt_correction_T_min 0.7086
_exptl_absorpt_correction_type multi-scan
_exptl_absorpt_process_details
;
(SADABS; Krause <i>et al.</i>,  2015)
;
_exptl_crystal_colour colourless
_exptl_crystal_density_diffrn 1.312
_exptl_crystal_density_method 'not measured'
_exptl_crystal_description block
_exptl_crystal_F_000 1456
_exptl_crystal_size_max 0.302
_exptl_crystal_size_mid 0.22
_exptl_crystal_size_min 0.158
_refine_diff_density_max 0.33
_refine_diff_density_min -0.206
_refine_ls_extinction_method none
_refine_ls_goodness_of_fit_ref 1.177
_refine_ls_hydrogen_treatment mixed
_refine_ls_matrix_type full
_refine_ls_number_constraints 0
_refine_ls_number_parameters 243
_refine_ls_number_reflns 4239
_refine_ls_number_restraints 0
_refine_ls_restrained_S_all 1.177
_refine_ls_R_factor_all 0.0584
_refine_ls_R_factor_gt 0.0537
_refine_ls_shift/su_max 0.001
_refine_ls_shift/su_mean 0
_refine_ls_structure_factor_coef Fsqd
_refine_ls_weighting_details 'w=1/[\s^2^(Fo^2^)+(0.0274P)^2^+2.3245P] where P=(Fo^2^+2Fc^2^)/3'
_refine_ls_weighting_scheme calc
_refine_ls_wR_factor_gt 0.1102
_refine_ls_wR_factor_ref 0.1123
_reflns_number_gt 3902
_reflns_number_total 4239
_reflns_threshold_expression 'I > 2\s(I)'
_cod_data_source_file ex2072sup1.cif
_cod_data_source_block I
_cod_database_code 2022807
_shelx_estimated_absorpt_t_min 0.973
_shelx_estimated_absorpt_t_max 0.986

loop_
_space_group_symop_operation_xyz
'x, y, z'
'-x+1/2, -y, z+1/2'
'-x, y+1/2, -z+1/2'
'x+1/2, -y+1/2, -z'
'-x, -y, -z'
'x-1/2, y, -z-1/2'
'x, -y-1/2, z-1/2'
'-x-1/2, y-1/2, z'

loop_
_atom_site_type_symbol
_atom_site_label
_atom_site_fract_x
_atom_site_fract_y
_atom_site_fract_z
_atom_site_U_iso_or_equiv
_atom_site_adp_type
_atom_site_calc_flag
_atom_site_occupancy
_atom_site_disorder_assembly
_atom_site_disorder_group
C C1 0.63979(12) 0.05245(18) 0.40684(4) 0.0224(3) Uani d 1 . .
C C2 0.71809(13) 0.15589(19) 0.42397(4) 0.0252(3) Uani d 1 . .
H H2A 0.79074 0.178612 0.413922 0.03 Uiso calc 1 . .
C C3 0.68809(13) 0.2256(2) 0.45612(4) 0.0278(3) Uani d 1 . .
H H3 0.742184 0.295037 0.467926 0.033 Uiso calc 1 . .
C C4 0.51195(13) 0.0976(2) 0.45471(4) 0.0294(3) Uani d 1 . .
H H4 0.439948 0.077268 0.465382 0.035 Uiso calc 1 . .
C C5 0.53502(13) 0.0207(2) 0.42278(4) 0.0273(3) Uani d 1 . .
H H5 0.48046 -0.052042 0.412045 0.033 Uiso calc 1 . .
C C6 0.66282(12) -0.03373(18) 0.37245(4) 0.0217(3) Uani d 1 . .
C C7 0.83497(12) 0.04298(19) 0.29981(4) 0.0241(3) Uani d 1 . .
H H7 0.875011 0.138628 0.308817 0.029 Uiso calc 1 . .
C C8 0.85942(12) -0.01869(18) 0.26424(4) 0.0225(3) Uani d 1 . .
C C9 0.78697(13) -0.13366(19) 0.24744(4) 0.0275(3) Uani d 1 . .
H H9 0.72116 -0.175227 0.259209 0.033 Uiso calc 1 . .
C C10 0.81045(14) -0.1876(2) 0.21367(4) 0.0325(3) Uani d 1 . .
H H10 0.761097 -0.266749 0.202491 0.039 Uiso calc 1 . .
C C11 0.90585(15) -0.1264(2) 0.19618(4) 0.0329(4) Uani d 1 . .
H H11 0.921511 -0.16284 0.17299 0.039 Uiso calc 1 . .
C C12 0.97809(14) -0.0121(2) 0.21258(4) 0.0330(4) Uani d 1 . .
H H12 1.043564 0.029452 0.200633 0.04 Uiso calc 1 . .
C C13 0.95532(13) 0.0423(2) 0.24649(4) 0.0288(3) Uani d 1 . .
H H13 1.005101 0.121063 0.257586 0.035 Uiso calc 1 . .
N N1 0.73940(11) 0.04239(16) 0.35104(3) 0.0243(3) Uani d 1 . .
N N2 0.58653(11) 0.19911(17) 0.47113(3) 0.0284(3) Uani d 1 . .
N N3 0.75993(11) -0.03198(16) 0.31860(3) 0.0235(3) Uani d 1 . .
O O1 0.61404(9) -0.16790(13) 0.36487(3) 0.0264(2) Uani d 1 . .
H H1 0.7778(16) 0.136(3) 0.3562(5) 0.035(5) Uiso d 1 . .
C C14 0.62773(13) 0.54692(19) 0.57434(4) 0.0255(3) Uani d 1 . .
C C15 0.71251(13) 0.6581(2) 0.58553(4) 0.0296(3) Uani d 1 . .
H H15 0.776244 0.680985 0.570885 0.036 Uiso calc 1 . .
C C16 0.70449(15) 0.7358(2) 0.61798(4) 0.0359(4) Uani d 1 . .
H H16 0.762819 0.81133 0.625584 0.043 Uiso calc 1 . .
C C17 0.61171(16) 0.7034(3) 0.63923(4) 0.0415(4) Uani d 1 . .
H H17 0.605726 0.757686 0.661344 0.05 Uiso calc 1 . .
C C18 0.52751(16) 0.5920(3) 0.62834(5) 0.0463(5) Uani d 1 . .
H H18 0.463906 0.569504 0.643068 0.056 Uiso calc 1 . .
C C19 0.53547(14) 0.5127(2) 0.59597(4) 0.0365(4) Uani d 1 . .
H H19 0.477851 0.435326 0.588664 0.044 Uiso calc 1 . .
C C20 0.63940(13) 0.4638(2) 0.53921(4) 0.0281(3) Uani d 1 . .
O O2 0.55589(10) 0.35567(16) 0.53235(3) 0.0357(3) Uani d 1 . .
O O3 0.71911(11) 0.49208(17) 0.51992(3) 0.0428(3) Uani d 1 . .
H H2 0.565(2) 0.303(3) 0.5101(6) 0.070(7) Uiso d 1 . .

loop_
_atom_site_aniso_label
_atom_site_aniso_U_11
_atom_site_aniso_U_22
_atom_site_aniso_U_33
_atom_site_aniso_U_12
_atom_site_aniso_U_13
_atom_site_aniso_U_23
C1 0.0269(7) 0.0212(6) 0.0192(6) 0.0038(6) -0.0001(5) 0.0006(5)
C2 0.0264(7) 0.0278(7) 0.0212(6) -0.0004(6) 0.0014(5) 0.0009(6)
C3 0.0313(8) 0.0302(8) 0.0220(7) -0.0009(6) -0.0012(6) -0.0021(6)
C4 0.0280(7) 0.0339(8) 0.0261(7) 0.0010(6) 0.0051(6) 0.0002(6)
C5 0.0266(7) 0.0280(7) 0.0273(7) -0.0013(6) 0.0017(6) -0.0017(6)
C6 0.0229(7) 0.0218(6) 0.0205(6) 0.0042(5) -0.0018(5) -0.0001(5)
C7 0.0262(7) 0.0235(7) 0.0226(7) -0.0011(6) -0.0010(5) -0.0012(5)
C8 0.0258(7) 0.0214(6) 0.0203(6) 0.0027(6) 0.0007(5) 0.0017(5)
C9 0.0296(7) 0.0304(7) 0.0226(7) -0.0043(6) 0.0001(6) 0.0015(6)
C10 0.0383(8) 0.0353(8) 0.0240(7) -0.0029(7) -0.0047(6) -0.0032(6)
C11 0.0403(9) 0.0392(9) 0.0192(7) 0.0088(7) 0.0023(6) -0.0003(6)
C12 0.0298(8) 0.0415(9) 0.0276(8) 0.0025(7) 0.0075(6) 0.0043(7)
C13 0.0267(7) 0.0317(8) 0.0279(7) -0.0022(6) 0.0018(6) -0.0009(6)
N1 0.0289(6) 0.0238(6) 0.0201(5) -0.0027(5) 0.0019(5) -0.0051(5)
N2 0.0340(7) 0.0300(7) 0.0212(6) 0.0026(5) 0.0023(5) -0.0012(5)
N3 0.0266(6) 0.0254(6) 0.0185(5) 0.0017(5) 0.0003(5) -0.0031(5)
O1 0.0295(5) 0.0244(5) 0.0252(5) -0.0022(4) 0.0007(4) -0.0028(4)
C14 0.0261(7) 0.0264(7) 0.0240(7) 0.0016(6) -0.0001(6) 0.0018(6)
C15 0.0294(7) 0.0300(8) 0.0294(7) -0.0038(6) 0.0006(6) 0.0032(6)
C16 0.0382(9) 0.0349(8) 0.0348(8) -0.0053(7) -0.0086(7) -0.0029(7)
C17 0.0439(10) 0.0542(11) 0.0263(8) 0.0004(9) -0.0018(7) -0.0125(8)
C18 0.0338(9) 0.0726(14) 0.0324(9) -0.0093(9) 0.0096(7) -0.0118(9)
C19 0.0277(8) 0.0499(10) 0.0318(8) -0.0110(7) 0.0037(6) -0.0070(7)
C20 0.0312(7) 0.0282(7) 0.0250(7) -0.0002(6) 0.0023(6) 0.0016(6)
O2 0.0366(6) 0.0436(7) 0.0271(6) -0.0091(5) 0.0055(5) -0.0098(5)
O3 0.0474(8) 0.0493(7) 0.0316(6) -0.0129(6) 0.0156(5) -0.0054(6)

loop_
_atom_type_symbol
_atom_type_description
_atom_type_scat_dispersion_real
_atom_type_scat_dispersion_imag
_atom_type_scat_source
C C 0.0033 0.0016 'International Tables Vol C Tables 4.2.6.8 and 6.1.1.4'
H H 0 0 'International Tables Vol C Tables 4.2.6.8 and 6.1.1.4'
N N 0.0061 0.0033 'International Tables Vol C Tables 4.2.6.8 and 6.1.1.4'
O O 0.0106 0.006 'International Tables Vol C Tables 4.2.6.8 and 6.1.1.4'

loop_
_exptl_crystal_face_index_h
_exptl_crystal_face_index_k
_exptl_crystal_face_index_l
_exptl_crystal_face_perp_dist
0 0 -1 0.079
0 0 1 0.014
1 0 1 0.082
-1 0 -1 0.059
0 1 1 0.116
0 -1 -1 0.145

loop_
_geom_angle_atom_site_label_1
_geom_angle_atom_site_label_2
_geom_angle_atom_site_label_3
_geom_angle_site_symmetry_1
_geom_angle_site_symmetry_3
_geom_angle
_geom_angle_publ_flag
C2 C1 C5 . . 118.66(13) ?
C2 C1 C6 . . 123.89(13) ?
C5 C1 C6 . . 117.41(13) ?
C3 C2 C1 . . 118.72(14) ?
C3 C2 H2A . . 120.6 ?
C1 C2 H2A . . 120.6 ?
N2 C3 C2 . . 122.90(14) ?
N2 C3 H3 . . 118.6 ?
C2 C3 H3 . . 118.6 ?
N2 C4 C5 . . 123.01(14) ?
N2 C4 H4 . . 118.5 ?
C5 C4 H4 . . 118.5 ?
C4 C5 C1 . . 118.57(14) ?
C4 C5 H5 . . 120.7 ?
C1 C5 H5 . . 120.7 ?
O1 C6 N1 . . 122.82(13) ?
O1 C6 C1 . . 120.47(13) ?
N1 C6 C1 . . 116.70(12) ?
N3 C7 C8 . . 120.11(13) ?
N3 C7 H7 . . 119.9 ?
C8 C7 H7 . . 119.9 ?
C9 C8 C13 . . 119.10(13) ?
C9 C8 C7 . . 121.35(13) ?
C13 C8 C7 . . 119.53(13) ?
C10 C9 C8 . . 120.42(14) ?
C10 C9 H9 . . 119.8 ?
C8 C9 H9 . . 119.8 ?
C9 C10 C11 . . 120.16(15) ?
C9 C10 H10 . . 119.9 ?
C11 C10 H10 . . 119.9 ?
C12 C11 C10 . . 119.87(14) ?
C12 C11 H11 . . 120.1 ?
C10 C11 H11 . . 120.1 ?
C11 C12 C13 . . 120.31(15) ?
C11 C12 H12 . . 119.8 ?
C13 C12 H12 . . 119.8 ?
C12 C13 C8 . . 120.14(15) ?
C12 C13 H13 . . 119.9 ?
C8 C13 H13 . . 119.9 ?
C6 N1 N3 . . 117.93(12) ?
C6 N1 H1 . . 124.6(12) ?
N3 N1 H1 . . 117.5(12) ?
C3 N2 C4 . . 118.11(13) ?
C7 N3 N1 . . 115.24(12) ?
C19 C14 C15 . . 119.61(14) ?
C19 C14 C20 . . 121.40(14) ?
C15 C14 C20 . . 118.98(14) ?
C16 C15 C14 . . 120.27(15) ?
C16 C15 H15 . . 119.9 ?
C14 C15 H15 . . 119.9 ?
C17 C16 C15 . . 119.97(16) ?
C17 C16 H16 . . 120 ?
C15 C16 H16 . . 120 ?
C16 C17 C18 . . 120.03(16) ?
C16 C17 H17 . . 120 ?
C18 C17 H17 . . 120 ?
C17 C18 C19 . . 120.28(16) ?
C17 C18 H18 . . 119.9 ?
C19 C18 H18 . . 119.9 ?
C14 C19 C18 . . 119.84(16) ?
C14 C19 H19 . . 120.1 ?
C18 C19 H19 . . 120.1 ?
O3 C20 O2 . . 124.57(15) ?
O3 C20 C14 . . 122.44(15) ?
O2 C20 C14 . . 112.98(13) ?
C20 O2 H2 . . 112.0(15) ?

loop_
_geom_bond_atom_site_label_1
_geom_bond_atom_site_label_2
_geom_bond_site_symmetry_2
_geom_bond_distance
_geom_bond_publ_flag
C1 C2 . 1.389(2) ?
C1 C5 . 1.392(2) ?
C1 C6 . 1.5039(19) ?
C2 C3 . 1.391(2) ?
C2 H2A . 0.95 ?
C3 N2 . 1.336(2) ?
C3 H3 . 0.95 ?
C4 N2 . 1.338(2) ?
C4 C5 . 1.389(2) ?
C4 H4 . 0.95 ?
C5 H5 . 0.95 ?
C6 O1 . 1.2328(17) ?
C6 N1 . 1.3533(19) ?
C7 N3 . 1.2784(19) ?
C7 C8 . 1.4725(19) ?
C7 H7 . 0.95 ?
C8 C9 . 1.395(2) ?
C8 C13 . 1.397(2) ?
C9 C10 . 1.387(2) ?
C9 H9 . 0.95 ?
C10 C11 . 1.388(2) ?
C10 H10 . 0.95 ?
C11 C12 . 1.384(2) ?
C11 H11 . 0.95 ?
C12 C13 . 1.391(2) ?
C12 H12 . 0.95 ?
C13 H13 . 0.95 ?
N1 N3 . 1.3922(16) ?
N1 H1 . 0.89(2) ?
C14 C19 . 1.387(2) ?
C14 C15 . 1.389(2) ?
C14 C20 . 1.500(2) ?
C15 C16 . 1.386(2) ?
C15 H15 . 0.95 ?
C16 C17 . 1.380(2) ?
C16 H16 . 0.95 ?
C17 C18 . 1.382(3) ?
C17 H17 . 0.95 ?
C18 C19 . 1.389(2) ?
C18 H18 . 0.95 ?
C19 H19 . 0.95 ?
C20 O3 . 1.2101(19) ?
C20 O2 . 1.3210(19) ?
O2 H2 . 0.95(2) ?

loop_
_geom_hbond_atom_site_label_D
_geom_hbond_atom_site_label_H
_geom_hbond_atom_site_label_A
_geom_hbond_site_symmetry_A
_geom_hbond_distance_DH
_geom_hbond_distance_HA
_geom_hbond_distance_DA
_geom_hbond_angle_DHA
_geom_hbond_publ_flag
N1 H1 O1 8_765 0.89(2) 2.02(2) 2.8981(17) 171(2) yes
O2 H2 N2 . 0.95(2) 1.72(3) 2.6693(17) 176(2) yes
C3 H3 O3 . 0.95 2.53 3.236(2) 131 yes

loop_
_geom_torsion_atom_site_label_1
_geom_torsion_atom_site_label_2
_geom_torsion_atom_site_label_3
_geom_torsion_atom_site_label_4
_geom_torsion_site_symmetry_1
_geom_torsion_site_symmetry_2
_geom_torsion_site_symmetry_3
_geom_torsion_site_symmetry_4
_geom_torsion
_geom_torsion_publ_flag
C5 C1 C2 C3 . . . . -0.9(2) ?
C6 C1 C2 C3 . . . . -178.49(13) ?
C1 C2 C3 N2 . . . . -0.8(2) ?
N2 C4 C5 C1 . . . . -1.0(2) ?
C2 C1 C5 C4 . . . . 1.7(2) ?
C6 C1 C5 C4 . . . . 179.49(13) ?
C2 C1 C6 O1 . . . . 152.30(14) ?
C5 C1 C6 O1 . . . . -25.3(2) ?
C2 C1 C6 N1 . . . . -27.0(2) ?
C5 C1 C6 N1 . . . . 155.35(13) ?
N3 C7 C8 C9 . . . . 13.8(2) ?
N3 C7 C8 C13 . . . . -167.96(14) ?
C13 C8 C9 C10 . . . . 0.5(2) ?
C7 C8 C9 C10 . . . . 178.77(14) ?
C8 C9 C10 C11 . . . . -0.6(2) ?
C9 C10 C11 C12 . . . . 0.5(3) ?
C10 C11 C12 C13 . . . . -0.3(3) ?
C11 C12 C13 C8 . . . . 0.2(2) ?
C9 C8 C13 C12 . . . . -0.3(2) ?
C7 C8 C13 C12 . . . . -178.61(14) ?
O1 C6 N1 N3 . . . . 2.5(2) ?
C1 C6 N1 N3 . . . . -178.20(11) ?
C2 C3 N2 C4 . . . . 1.6(2) ?
C5 C4 N2 C3 . . . . -0.7(2) ?
C8 C7 N3 N1 . . . . -176.72(12) ?
C6 N1 N3 C7 . . . . -178.41(13) ?
C19 C14 C15 C16 . . . . -0.6(2) ?
C20 C14 C15 C16 . . . . -179.49(15) ?
C14 C15 C16 C17 . . . . -0.3(3) ?
C15 C16 C17 C18 . . . . 0.8(3) ?
C16 C17 C18 C19 . . . . -0.3(3) ?
C15 C14 C19 C18 . . . . 1.1(3) ?
C20 C14 C19 C18 . . . . 179.94(17) ?
C17 C18 C19 C14 . . . . -0.7(3) ?
C19 C14 C20 O3 . . . . 179.85(17) ?
C15 C14 C20 O3 . . . . -1.3(2) ?
C19 C14 C20 O2 . . . . -1.6(2) ?
C15 C14 C20 O2 . . . . 177.25(14) ?

_cod_database_fobs_code 2022807
